data_7002498
loop_
_publ_author_name
'Siemeling, Ulrich'
'Bruhn, Clemens'
'Bretthauer, Frauke'
'Borg, Marta'
'Tr\"ager, Frank'
'Vogel, Florian'
'Azzam, Waleed'
'Badin, Mihaela'
'Strunskus, Thomas'
'W\"oll, Christof'

_publ_section_title
;
 Photoresponsive SAMs on gold fabricated from azobenzene-functionalised
 asparagusic acid derivatives
;
_journal_issue 40
_journal_name_full 'Dalton Transactions'
_journal_page_first 8593
_journal_page_last 8604
_journal_paper_doi 10.1039/b905025f
_journal_year 2009
_chemical_formula_moiety '2(C45 H44 O4 P2 Pt S2), C6 H6'
_chemical_formula_sum 'C96 H94 O8 P4 Pt2 S4'
_chemical_formula_weight 2018.01
_chemical_name_systematic
;
?
;
_space_group_IT_number 14
_symmetry_cell_setting monoclinic
_symmetry_Int_Tables_number 14
_symmetry_space_group_name_Hall '-P 2ybc'
_symmetry_space_group_name_H-M 'P 1 21/c 1'
_atom_sites_solution_hydrogens geom
_atom_sites_solution_primary direct
_atom_sites_solution_secondary difmap
_audit_creation_method SHELXL-97
_cell_angle_alpha 90.00
_cell_angle_beta 118.562(5)
_cell_angle_gamma 90.00
_cell_formula_units_Z 4
_cell_length_a 21.7209(16)
_cell_length_b 15.7228(7)
_cell_length_c 29.671(2)
_cell_measurement_reflns_used 16046
_cell_measurement_temperature 298(2)
_cell_measurement_theta_max 25.84
_cell_measurement_theta_min 1.56
_cell_volume 8899.9(11)
_computing_structure_refinement 'SHELXL-97 (Sheldrick, 1997)'
_computing_structure_solution 'SHELXS-97 (Sheldrick, 1990)'
_diffrn_ambient_temperature 298(2)
_diffrn_detector 'image plate (34 cm diameter)'
_diffrn_detector_area_resol_mean 6.67
_diffrn_detector_type STOE
_diffrn_measured_fraction_theta_full 0.972
_diffrn_measured_fraction_theta_max 0.972
_diffrn_measurement_details ' 180 frames, detector distance = 130 mm'
_diffrn_measurement_device '2-circle goniometer'
_diffrn_measurement_device_type 'STOE IPDS 2'
_diffrn_measurement_method 'rotation method'
_diffrn_radiation_collimation '0.5 mm diameter, multiple pinhole'
_diffrn_radiation_monochromator 'plane graphite'
_diffrn_radiation_polarisn_norm 0
_diffrn_radiation_type 'Mo K\a'
_diffrn_radiation_wavelength 0.71073
_diffrn_reflns_av_R_equivalents 0.1619
_diffrn_reflns_av_sigmaI/netI 0.1819
_diffrn_reflns_limit_h_max 26
_diffrn_reflns_limit_h_min -26
_diffrn_reflns_limit_k_max 18
_diffrn_reflns_limit_k_min -19
_diffrn_reflns_limit_l_max 36
_diffrn_reflns_limit_l_min -36
_diffrn_reflns_number 59875
_diffrn_reflns_theta_full 25.71
_diffrn_reflns_theta_max 25.71
_diffrn_reflns_theta_min 1.51
_diffrn_source 'sealed X-ray tube, 12 x 0.4 mm long-fine focus'
_diffrn_source_current 30
_diffrn_source_power 1.50
_diffrn_source_voltage 50
_diffrn_standards_decay_% 0
_exptl_absorpt_coefficient_mu 3.361
_exptl_absorpt_correction_T_max 0.5290
_exptl_absorpt_correction_T_min 0.3804
_exptl_absorpt_correction_type integration
_exptl_absorpt_process_details 'X-red ver 1.31 (Stoe & Cie. 2005)'
_exptl_crystal_colour colorless
_exptl_crystal_density_diffrn 1.506
_exptl_crystal_density_method 'not measured'
_exptl_crystal_description plate
_exptl_crystal_F_000 4056
_exptl_crystal_size_max 0.31
_exptl_crystal_size_mid 0.24
_exptl_crystal_size_min 0.14
_refine_diff_density_max 0.779
_refine_diff_density_min -1.034
_refine_diff_density_rms 0.097
_refine_ls_extinction_method none
_refine_ls_goodness_of_fit_ref 0.773
_refine_ls_hydrogen_treatment constr
_refine_ls_matrix_type full
_refine_ls_number_parameters 985
_refine_ls_number_reflns 16484
_refine_ls_number_restraints 0
_refine_ls_restrained_S_all 0.773
_refine_ls_R_factor_all 0.1557
_refine_ls_R_factor_gt 0.0540
_refine_ls_shift/su_max 0.002
_refine_ls_shift/su_mean 0.000
_refine_ls_structure_factor_coef Fsqd
_refine_ls_weighting_details 'calc w=1/[\s^2^(Fo^2^)+(0.0000P)^2^+0.0000P] where P=(Fo^2^+2Fc^2^)/3'
_refine_ls_weighting_scheme calc
_refine_ls_wR_factor_gt 0.0647
_refine_ls_wR_factor_ref 0.0837
_reflns_number_gt 7063
_reflns_number_total 16484
_reflns_threshold_expression >2sigma(I)
_cod_data_source_file b905025f.txt
_cod_data_source_block i0197
_cod_original_cell_volume 8899.9(10)
_cod_original_sg_symbol_H-M 'P 21/c'
_cod_database_code 7002498

loop_
_symmetry_equiv_pos_as_xyz
'x, y, z'
'-x, y+1/2, -z+1/2'
'-x, -y, -z'
'x, -y-1/2, z-1/2'

loop_
_atom_site_label
_atom_site_type_symbol
_atom_site_fract_x
_atom_site_fract_y
_atom_site_fract_z
_atom_site_U_iso_or_equiv
_atom_site_adp_type
_atom_site_occupancy
_atom_site_symmetry_multiplicity
_atom_site_calc_flag
_atom_site_refinement_flags
_atom_site_disorder_assembly
_atom_site_disorder_group
C1 C 0.5079(5) 0.5742(7) 0.8347(5) 0.056(3) Uani 1 1 d . . .
H1B H 0.4877 0.5278 0.8103 0.067 Uiso 1 1 calc R . .
H1A H 0.5459 0.5509 0.8659 0.067 Uiso 1 1 calc R . .
C2 C 0.4521(6) 0.6093(9) 0.8468(4) 0.054(3) Uani 1 1 d . . .
C3 C 0.4061(6) 0.6757(7) 0.8067(4) 0.052(3) Uani 1 1 d . . .
H3B H 0.4339 0.7266 0.8119 0.063 Uiso 1 1 calc R . .
H3A H 0.3677 0.6905 0.8131 0.063 Uiso 1 1 calc R . .
C4 C 0.4070(7) 0.5329(10) 0.8472(5) 0.062(4) Uani 1 1 d . . .
C5 C 0.3122(8) 0.4999(10) 0.8608(6) 0.101(5) Uani 1 1 d . . .
H5A H 0.3379 0.4549 0.8849 0.121 Uiso 1 1 calc R . .
H5B H 0.2844 0.4754 0.8270 0.121 Uiso 1 1 calc R . .
C6 C 0.2663(8) 0.5476(11) 0.8778(8) 0.134(7) Uani 1 1 d . . .
H6A H 0.2950 0.5723 0.9110 0.161 Uiso 1 1 calc R . .
H6B H 0.2333 0.5090 0.8796 0.161 Uiso 1 1 calc R . .
H6C H 0.2414 0.5918 0.8535 0.161 Uiso 1 1 calc R . .
C7 C 0.4851(7) 0.6492(10) 0.8995(6) 0.063(4) Uani 1 1 d . . .
C8 C 0.5477(10) 0.6112(14) 0.9884(6) 0.126(7) Uani 1 1 d . . .
H8B H 0.5676 0.6679 0.9939 0.152 Uiso 1 1 calc R . .
H8A H 0.5849 0.5717 1.0090 0.152 Uiso 1 1 calc R . .
C9 C 0.4925(13) 0.608(2) 1.0045(10) 0.268(16) Uani 1 1 d . . .
H9C H 0.4712 0.5531 0.9974 0.321 Uiso 1 1 calc R . .
H9B H 0.4575 0.6506 0.9858 0.321 Uiso 1 1 calc R . .
H9A H 0.5132 0.6199 1.0406 0.321 Uiso 1 1 calc R . .
C10 C 0.3721(5) 0.7306(7) 0.5961(4) 0.045(3) Uani 1 1 d . . .
C11 C 0.4208(6) 0.7952(8) 0.6171(5) 0.061(3) Uani 1 1 d . . .
H11A H 0.4567 0.7909 0.6507 0.073 Uiso 1 1 calc R . .
C12 C 0.4163(7) 0.8665(9) 0.5881(6) 0.078(4) Uani 1 1 d . . .
H12A H 0.4504 0.9086 0.6016 0.093 Uiso 1 1 calc R . .
C13 C 0.3622(8) 0.8745(9) 0.5402(7) 0.082(5) Uani 1 1 d . . .
H13A H 0.3592 0.9232 0.5215 0.098 Uiso 1 1 calc R . .
C14 C 0.3115(7) 0.8133(9) 0.5183(6) 0.082(4) Uani 1 1 d . . .
H14A H 0.2744 0.8191 0.4852 0.099 Uiso 1 1 calc R . .
C15 C 0.3184(6) 0.7428(8) 0.5478(5) 0.067(3) Uani 1 1 d . . .
H15A H 0.2843 0.7008 0.5339 0.080 Uiso 1 1 calc R . .
C16 C 0.3889(5) 0.5434(8) 0.6050(5) 0.050(3) Uani 1 1 d . . .
C17 C 0.3737(6) 0.5374(9) 0.5553(5) 0.068(3) Uani 1 1 d . . .
H17A H 0.3545 0.5835 0.5333 0.082 Uiso 1 1 calc R . .
C18 C 0.3870(8) 0.4621(10) 0.5372(6) 0.094(5) Uani 1 1 d . . .
H18A H 0.3756 0.4583 0.5028 0.113 Uiso 1 1 calc R . .
C19 C 0.4154(8) 0.3954(11) 0.5673(7) 0.093(5) Uani 1 1 d . . .
H19A H 0.4264 0.3469 0.5546 0.111 Uiso 1 1 calc R . .
C20 C 0.4285(7) 0.3981(10) 0.6174(7) 0.082(4) Uani 1 1 d . . .
H20A H 0.4457 0.3502 0.6382 0.099 Uiso 1 1 calc R . .
C21 C 0.4162(6) 0.4713(8) 0.6368(6) 0.069(4) Uani 1 1 d . . .
H21A H 0.4258 0.4735 0.6708 0.083 Uiso 1 1 calc R . .
C22 C 0.2853(5) 0.6308(8) 0.6210(4) 0.052(3) Uani 1 1 d . . .
C23 C 0.2531(6) 0.7042(8) 0.6267(5) 0.062(3) Uani 1 1 d . . .
H23A H 0.2784 0.7544 0.6386 0.075 Uiso 1 1 calc R . .
C24 C 0.1830(7) 0.7009(11) 0.6144(6) 0.082(4) Uani 1 1 d . . .
H24A H 0.1605 0.7501 0.6163 0.098 Uiso 1 1 calc R . .
C25 C 0.1475(7) 0.6281(14) 0.5998(6) 0.097(6) Uani 1 1 d . . .
H25A H 0.1008 0.6268 0.5925 0.117 Uiso 1 1 calc R . .
C26 C 0.1785(7) 0.5554(11) 0.5955(6) 0.086(5) Uani 1 1 d . . .
H26A H 0.1533 0.5048 0.5858 0.103 Uiso 1 1 calc R . .
C27 C 0.2484(6) 0.5573(8) 0.6057(5) 0.068(4) Uani 1 1 d . . .
H27A H 0.2695 0.5082 0.6020 0.082 Uiso 1 1 calc R . .
C28 C 0.5610(5) 0.6620(8) 0.6511(5) 0.048(3) Uani 1 1 d . . .
C29 C 0.5366(5) 0.5980(10) 0.6144(5) 0.059(3) Uani 1 1 d . . .
H29A H 0.5240 0.5458 0.6223 0.071 Uiso 1 1 calc R . .
C30 C 0.5305(7) 0.6110(10) 0.5646(6) 0.074(4) Uani 1 1 d . . .
H30A H 0.5103 0.5701 0.5389 0.089 Uiso 1 1 calc R . .
C31 C 0.5558(9) 0.6863(12) 0.5561(7) 0.102(5) Uani 1 1 d . . .
H31A H 0.5563 0.6948 0.5252 0.122 Uiso 1 1 calc R . .
C32 C 0.5802(9) 0.7489(11) 0.5927(7) 0.112(6) Uani 1 1 d . . .
H32A H 0.5952 0.8002 0.5856 0.134 Uiso 1 1 calc R . .
C33 C 0.5833(7) 0.7379(9) 0.6401(5) 0.074(4) Uani 1 1 d . . .
H33A H 0.6002 0.7812 0.6644 0.088 Uiso 1 1 calc R . .
C34 C 0.6268(6) 0.7177(8) 0.7546(5) 0.055(3) Uani 1 1 d . . .
C35 C 0.6055(7) 0.7986(11) 0.7552(5) 0.080(4) Uani 1 1 d . . .
H35A H 0.5584 0.8131 0.7359 0.096 Uiso 1 1 calc R . .
C36 C 0.6544(9) 0.8599(11) 0.7848(8) 0.106(6) Uani 1 1 d . . .
H36A H 0.6393 0.9153 0.7846 0.128 Uiso 1 1 calc R . .
C37 C 0.7226(11) 0.8418(13) 0.8136(8) 0.112(6) Uani 1 1 d . . .
H37A H 0.7546 0.8839 0.8325 0.135 Uiso 1 1 calc R . .
C38 C 0.7423(8) 0.7649(13) 0.8144(7) 0.114(6) Uani 1 1 d . . .
H38A H 0.7893 0.7515 0.8354 0.137 Uiso 1 1 calc R . .
C39 C 0.6968(6) 0.7005(9) 0.7852(6) 0.081(4) Uani 1 1 d . . .
H39A H 0.7138 0.6458 0.7864 0.098 Uiso 1 1 calc R . .
C40 C 0.6013(5) 0.5359(8) 0.7274(4) 0.053(3) Uani 1 1 d . . .
C41 C 0.5793(6) 0.4735(8) 0.7503(5) 0.058(3) Uani 1 1 d . . .
H41A H 0.5444 0.4864 0.7589 0.069 Uiso 1 1 calc R . .
C42 C 0.6080(6) 0.3942(9) 0.7602(6) 0.069(4) Uani 1 1 d . . .
H42A H 0.5914 0.3532 0.7743 0.083 Uiso 1 1 calc R . .
C43 C 0.6615(7) 0.3742(8) 0.7497(5) 0.068(3) Uani 1 1 d . . .
H43A H 0.6812 0.3201 0.7568 0.082 Uiso 1 1 calc R . .
C44 C 0.6858(7) 0.4354(9) 0.7284(5) 0.073(4) Uani 1 1 d . . .
H44A H 0.7220 0.4225 0.7212 0.087 Uiso 1 1 calc R . .
C45 C 0.6563(6) 0.5150(8) 0.7179(5) 0.060(3) Uani 1 1 d . . .
H45A H 0.6735 0.5559 0.7041 0.072 Uiso 1 1 calc R . .
C46 C -0.0149(7) 0.4612(9) 0.8291(5) 0.084(4) Uani 1 1 d . . .
H46B H 0.0203 0.4886 0.8600 0.100 Uiso 1 1 calc R . .
H46A H -0.0398 0.5054 0.8041 0.100 Uiso 1 1 calc R . .
C47 C -0.0678(7) 0.4139(9) 0.8419(5) 0.063(4) Uani 1 1 d . . .
C48 C -0.1131(6) 0.3561(8) 0.7964(5) 0.061(3) Uani 1 1 d . . .
H48B H -0.1537 0.3403 0.8000 0.074 Uiso 1 1 calc R . .
H48A H -0.0866 0.3044 0.8006 0.074 Uiso 1 1 calc R . .
C49 C -0.1171(8) 0.4825(10) 0.8451(5) 0.077(4) Uani 1 1 d . . .
C50 C -0.2115(9) 0.4979(10) 0.8663(6) 0.103(5) Uani 1 1 d . . .
H50A H -0.1891 0.5497 0.8846 0.123 Uiso 1 1 calc R . .
H50B H -0.2487 0.5137 0.8326 0.123 Uiso 1 1 calc R . .
C51 C -0.2407(9) 0.4535(11) 0.8937(8) 0.131(7) Uani 1 1 d . . .
H51A H -0.2679 0.4922 0.9021 0.157 Uiso 1 1 calc R . .
H51B H -0.2035 0.4301 0.9247 0.157 Uiso 1 1 calc R . .
H51C H -0.2702 0.4083 0.8727 0.157 Uiso 1 1 calc R . .
C52 C -0.0312(6) 0.3645(11) 0.8926(5) 0.061(4) Uani 1 1 d . . .
C53 C 0.0369(12) 0.3850(18) 0.9807(9) 0.176(11) Uani 1 1 d . . .
H53B H 0.0193 0.4131 1.0014 0.212 Uiso 1 1 calc R . .
H53A H 0.0234 0.3256 0.9782 0.212 Uiso 1 1 calc R . .
C54 C 0.1001(16) 0.388(2) 1.0042(11) 0.33(3) Uani 1 1 d . . .
H54A H 0.1171 0.3482 1.0322 0.393 Uiso 1 1 calc R . .
H54B H 0.1147 0.4443 1.0174 0.393 Uiso 1 1 calc R . .
H54C H 0.1189 0.3736 0.9817 0.393 Uiso 1 1 calc R . .
C55 C -0.1209(5) 0.2956(7) 0.5979(5) 0.049(3) Uani 1 1 d . . .
C56 C -0.1107(6) 0.2180(9) 0.6238(5) 0.072(4) Uani 1 1 d . . .
H56A H -0.1068 0.2174 0.6564 0.087 Uiso 1 1 calc R . .
C57 C -0.1063(6) 0.1441(10) 0.6023(6) 0.080(4) Uani 1 1 d . . .
H57A H -0.0986 0.0943 0.6212 0.095 Uiso 1 1 calc R . .
C58 C -0.1127(8) 0.1385(11) 0.5550(8) 0.092(5) Uani 1 1 d . . .
H58A H -0.1117 0.0865 0.5404 0.111 Uiso 1 1 calc R . .
C59 C -0.1207(6) 0.2144(11) 0.5295(6) 0.084(4) Uani 1 1 d . . .
H59A H -0.1225 0.2127 0.4975 0.100 Uiso 1 1 calc R . .
C60 C -0.1263(5) 0.2936(8) 0.5484(4) 0.055(3) Uani 1 1 d . . .
H60A H -0.1332 0.3431 0.5294 0.066 Uiso 1 1 calc R . .
C61 C -0.2219(6) 0.3879(9) 0.6132(5) 0.060(3) Uani 1 1 d . . .
C62 C -0.2558(6) 0.4656(9) 0.6113(5) 0.069(4) Uani 1 1 d . . .
H62A H -0.2319 0.5168 0.6168 0.083 Uiso 1 1 calc R . .
C63 C -0.3249(8) 0.4645(12) 0.6012(7) 0.099(5) Uani 1 1 d . . .
H63A H -0.3478 0.5154 0.5993 0.119 Uiso 1 1 calc R . .
C64 C -0.3596(8) 0.3889(16) 0.5940(7) 0.109(6) Uani 1 1 d . . .
H64A H -0.4064 0.3895 0.5864 0.131 Uiso 1 1 calc R . .
C65 C -0.3284(8) 0.3148(13) 0.5977(7) 0.112(6) Uani 1 1 d . . .
H65A H -0.3520 0.2641 0.5949 0.134 Uiso 1 1 calc R . .
C66 C -0.2586(6) 0.3136(9) 0.6057(6) 0.079(4) Uani 1 1 d . . .
H66A H -0.2376 0.2620 0.6059 0.095 Uiso 1 1 calc R . .
C67 C -0.1267(6) 0.4848(8) 0.5963(5) 0.055(3) Uani 1 1 d . . .
C68 C -0.0819(6) 0.5493(8) 0.6234(6) 0.066(4) Uani 1 1 d . . .
H68A H -0.0538 0.5447 0.6587 0.080 Uiso 1 1 calc R . .
C69 C -0.0786(8) 0.6232(11) 0.5973(8) 0.097(5) Uani 1 1 d . . .
H69A H -0.0472 0.6665 0.6152 0.116 Uiso 1 1 calc R . .
C70 C -0.1215(11) 0.6303(11) 0.5463(9) 0.113(6) Uani 1 1 d . . .
H70A H -0.1197 0.6793 0.5294 0.135 Uiso 1 1 calc R . .
C71 C -0.1675(11) 0.5673(12) 0.5189(7) 0.119(6) Uani 1 1 d . . .
H71A H -0.1966 0.5740 0.4839 0.143 Uiso 1 1 calc R . .
C72 C -0.1711(8) 0.4948(9) 0.5424(5) 0.080(4) Uani 1 1 d . . .
H72A H -0.2023 0.4519 0.5235 0.096 Uiso 1 1 calc R . .
C73 C 0.0473(5) 0.3596(9) 0.6473(4) 0.046(3) Uani 1 1 d . . .
C74 C 0.0332(6) 0.4221(9) 0.6110(6) 0.068(4) Uani 1 1 d . . .
H74A H 0.0259 0.4776 0.6181 0.082 Uiso 1 1 calc R . .
C75 C 0.0296(7) 0.4035(13) 0.5631(6) 0.089(5) Uani 1 1 d . . .
H75A H 0.0201 0.4459 0.5388 0.107 Uiso 1 1 calc R . .
C76 C 0.0403(8) 0.3229(13) 0.5538(7) 0.094(5) Uani 1 1 d . . .
H76A H 0.0386 0.3103 0.5226 0.113 Uiso 1 1 calc R . .
C77 C 0.0535(7) 0.2583(10) 0.5882(7) 0.086(4) Uani 1 1 d . . .
H77A H 0.0603 0.2030 0.5803 0.104 Uiso 1 1 calc R . .
C78 C 0.0568(6) 0.2765(10) 0.6350(5) 0.067(4) Uani 1 1 d . . .
H78A H 0.0655 0.2329 0.6584 0.081 Uiso 1 1 calc R . .
C79 C 0.1087(5) 0.3002(7) 0.7490(4) 0.054(3) Uani 1 1 d . . .
C80 C 0.0788(7) 0.2254(8) 0.7514(6) 0.079(4) Uani 1 1 d . . .
H80A H 0.0303 0.2204 0.7356 0.095 Uiso 1 1 calc R . .
C81 C 0.1199(9) 0.1586(10) 0.7767(6) 0.094(5) Uani 1 1 d . . .
H81A H 0.0982 0.1078 0.7773 0.113 Uiso 1 1 calc R . .
C82 C 0.1893(10) 0.1611(12) 0.8009(8) 0.116(7) Uani 1 1 d . . .
H82A H 0.2159 0.1130 0.8166 0.139 Uiso 1 1 calc R . .
C83 C 0.2205(9) 0.2380(13) 0.8018(8) 0.128(7) Uani 1 1 d . . .
H83A H 0.2689 0.2440 0.8207 0.153 Uiso 1 1 calc R . .
C84 C 0.1789(7) 0.3069(10) 0.7743(6) 0.094(5) Uani 1 1 d . . .
H84A H 0.2001 0.3579 0.7734 0.113 Uiso 1 1 calc R . .
C85 C 0.1006(6) 0.4862(8) 0.7249(5) 0.056(3) Uani 1 1 d . . .
C86 C 0.0814(6) 0.5542(8) 0.7442(5) 0.065(4) Uani 1 1 d . . .
H86A H 0.0449 0.5483 0.7519 0.078 Uiso 1 1 calc R . .
C87 C 0.1154(8) 0.6318(8) 0.7522(6) 0.077(4) Uani 1 1 d . . .
H87A H 0.0999 0.6791 0.7628 0.093 Uiso 1 1 calc R . .
C88 C 0.1736(7) 0.6370(9) 0.7441(5) 0.074(4) Uani 1 1 d . . .
H88A H 0.1984 0.6878 0.7509 0.089 Uiso 1 1 calc R . .
C89 C 0.1940(6) 0.5717(8) 0.7269(5) 0.067(4) Uani 1 1 d . . .
H89A H 0.2330 0.5768 0.7220 0.080 Uiso 1 1 calc R . .
C90 C 0.1573(6) 0.4943(8) 0.7158(5) 0.064(4) Uani 1 1 d . . .
H90A H 0.1708 0.4490 0.7024 0.077 Uiso 1 1 calc R . .
C91 C 0.2279(10) 0.2847(14) 0.9378(7) 0.219(11) Uiso 1 1 d G . .
H91 H 0.2075 0.2505 0.9087 0.263 Uiso 1 1 calc R . .
C92 C 0.2123(9) 0.3710(16) 0.9339(7) 0.220(11) Uiso 1 1 d G . .
H92 H 0.1815 0.3945 0.9023 0.263 Uiso 1 1 calc R . .
C93 C 0.2427(11) 0.4222(9) 0.9774(11) 0.246(14) Uiso 1 1 d G . .
H93 H 0.2322 0.4799 0.9748 0.295 Uiso 1 1 calc R . .
C94 C 0.2887(10) 0.3871(15) 1.0247(8) 0.244(13) Uiso 1 1 d G . .
H94 H 0.3091 0.4213 1.0538 0.292 Uiso 1 1 calc R . .
C95 C 0.3044(8) 0.3008(16) 1.0285(7) 0.225(13) Uiso 1 1 d G . .
H95 H 0.3352 0.2773 1.0602 0.270 Uiso 1 1 calc R . .
C96 C 0.2739(10) 0.2496(9) 0.9851(10) 0.213(11) Uiso 1 1 d G . .
H96 H 0.2844 0.1919 0.9876 0.255 Uiso 1 1 calc R . .
O1 O 0.4141(5) 0.4621(6) 0.8388(4) 0.086(3) Uani 1 1 d . . .
O2 O 0.3596(4) 0.5640(5) 0.8600(3) 0.070(2) Uani 1 1 d . . .
O3 O 0.4828(5) 0.7209(6) 0.9101(4) 0.082(3) Uani 1 1 d . . .
O4 O 0.5184(6) 0.5890(6) 0.9349(4) 0.095(3) Uani 1 1 d . . .
O5 O -0.1172(7) 0.5556(7) 0.8379(5) 0.124(4) Uani 1 1 d . . .
O6 O -0.1591(5) 0.4448(6) 0.8604(3) 0.079(3) Uani 1 1 d . . .
O7 O -0.0327(5) 0.2914(6) 0.8961(4) 0.087(3) Uani 1 1 d . . .
O8 O 0.0004(6) 0.4207(7) 0.9299(4) 0.107(4) Uani 1 1 d . . .
P1 P 0.37771(14) 0.63936(19) 0.63613(12) 0.0453(7) Uani 1 1 d . . .
P2 P 0.56128(14) 0.6421(2) 0.71226(12) 0.0483(8) Uani 1 1 d . . .
P3 P -0.12887(14) 0.3904(2) 0.62965(13) 0.0485(8) Uani 1 1 d . . .
P4 P 0.05050(14) 0.3858(2) 0.70878(12) 0.0501(8) Uani 1 1 d . . .
Pt1 Pt 0.46151(2) 0.64861(3) 0.72034(2) 0.04306(11) Uani 1 1 d . . .
Pt2 Pt -0.05038(2) 0.39024(3) 0.71562(2) 0.04932(13) Uani 1 1 d . . .
S1 S 0.54438(15) 0.6536(2) 0.80780(12) 0.0592(8) Uani 1 1 d . . .
S2 S 0.37051(14) 0.6442(2) 0.74138(13) 0.0565(8) Uani 1 1 d . . .
S3 S 0.02802(17) 0.3929(3) 0.80422(14) 0.0846(12) Uani 1 1 d . . .
S4 S -0.14458(15) 0.3901(2) 0.73241(13) 0.0624(9) Uani 1 1 d . . .

loop_
_atom_site_aniso_label
_atom_site_aniso_U_11
_atom_site_aniso_U_22
_atom_site_aniso_U_33
_atom_site_aniso_U_23
_atom_site_aniso_U_13
_atom_site_aniso_U_12
C1 0.051(6) 0.069(9) 0.046(7) 0.003(6) 0.021(6) 0.015(6)
C2 0.069(7) 0.053(7) 0.054(7) -0.015(7) 0.040(6) 0.001(7)
C3 0.066(7) 0.055(8) 0.058(7) 0.008(6) 0.047(6) 0.008(6)
C4 0.077(9) 0.059(10) 0.042(8) -0.001(7) 0.023(7) 0.010(7)
C5 0.108(12) 0.109(13) 0.097(12) 0.035(10) 0.058(10) -0.024(10)
C6 0.080(11) 0.192(19) 0.149(19) 0.040(14) 0.070(12) -0.008(11)
C7 0.087(9) 0.044(9) 0.062(9) 0.002(8) 0.039(8) 0.000(8)
C8 0.149(16) 0.176(19) 0.031(8) -0.037(10) 0.024(10) -0.004(14)
C9 0.23(3) 0.42(5) 0.20(3) -0.09(3) 0.14(3) -0.12(3)
C10 0.029(5) 0.055(8) 0.045(7) 0.003(6) 0.013(5) 0.007(5)
C11 0.050(7) 0.069(9) 0.058(8) 0.002(7) 0.022(6) 0.006(6)
C12 0.086(9) 0.070(11) 0.094(12) -0.012(9) 0.057(9) -0.020(8)
C13 0.100(10) 0.044(10) 0.092(12) 0.025(9) 0.039(10) 0.005(8)
C14 0.092(9) 0.070(10) 0.075(10) 0.023(8) 0.032(8) 0.008(8)
C15 0.061(7) 0.068(9) 0.057(8) 0.013(7) 0.017(7) -0.010(6)
C16 0.038(6) 0.066(9) 0.048(7) -0.013(6) 0.023(5) 0.000(5)
C17 0.065(7) 0.077(10) 0.050(8) 0.002(7) 0.018(7) 0.004(6)
C18 0.114(12) 0.094(13) 0.083(11) -0.031(10) 0.055(10) 0.013(10)
C19 0.133(13) 0.059(10) 0.082(12) 0.011(10) 0.047(11) 0.038(10)
C20 0.098(10) 0.052(10) 0.099(13) -0.018(9) 0.049(9) 0.007(8)
C21 0.066(8) 0.059(9) 0.078(10) 0.005(8) 0.031(7) 0.007(6)
C22 0.038(5) 0.067(9) 0.052(7) 0.009(6) 0.023(5) 0.007(5)
C23 0.052(7) 0.070(9) 0.068(9) 0.014(7) 0.032(6) 0.007(6)
C24 0.071(9) 0.103(13) 0.071(10) 0.022(9) 0.034(8) 0.033(9)
C25 0.055(8) 0.159(19) 0.082(12) -0.004(11) 0.036(8) -0.014(10)
C26 0.064(9) 0.100(13) 0.096(12) -0.010(9) 0.039(9) -0.027(8)
C27 0.054(7) 0.066(9) 0.091(11) -0.014(7) 0.039(7) -0.021(6)
C28 0.049(6) 0.038(8) 0.040(7) 0.006(6) 0.007(5) 0.016(5)
C29 0.049(6) 0.078(10) 0.061(8) 0.005(8) 0.035(6) 0.004(6)
C30 0.075(8) 0.088(11) 0.071(10) -0.011(9) 0.043(8) 0.012(8)
C31 0.138(14) 0.118(14) 0.088(12) 0.004(10) 0.086(11) -0.008(11)
C32 0.162(16) 0.111(14) 0.087(13) 0.003(10) 0.080(12) -0.039(11)
C33 0.086(9) 0.082(11) 0.070(10) 0.001(8) 0.052(8) -0.017(8)
C34 0.054(7) 0.057(8) 0.057(8) 0.000(6) 0.028(6) -0.007(6)
C35 0.064(8) 0.099(13) 0.066(10) -0.007(9) 0.023(7) -0.003(8)
C36 0.105(13) 0.103(14) 0.139(16) -0.038(12) 0.081(13) -0.018(11)
C37 0.121(15) 0.098(14) 0.138(16) -0.047(14) 0.079(13) -0.067(13)
C38 0.058(9) 0.133(17) 0.113(15) -0.012(13) 0.010(9) -0.037(11)
C39 0.047(7) 0.074(10) 0.096(12) -0.017(8) 0.011(7) -0.016(6)
C40 0.045(6) 0.063(8) 0.042(7) -0.003(6) 0.014(6) 0.005(5)
C41 0.045(6) 0.079(10) 0.056(8) 0.019(7) 0.030(6) 0.008(6)
C42 0.066(7) 0.061(9) 0.081(10) 0.012(8) 0.035(7) 0.005(7)
C43 0.087(9) 0.046(8) 0.062(8) -0.001(7) 0.028(7) 0.008(6)
C44 0.072(8) 0.070(10) 0.082(10) 0.010(8) 0.042(8) 0.025(7)
C45 0.061(7) 0.065(9) 0.053(8) 0.010(6) 0.026(6) 0.015(6)
C46 0.113(11) 0.097(11) 0.045(8) -0.023(7) 0.041(8) -0.055(9)
C47 0.086(9) 0.054(9) 0.076(10) -0.007(8) 0.061(8) -0.005(7)
C48 0.067(7) 0.058(8) 0.073(9) -0.021(7) 0.045(7) -0.013(6)
C49 0.122(12) 0.052(10) 0.055(9) 0.003(7) 0.040(9) -0.015(9)
C50 0.112(13) 0.127(14) 0.086(12) -0.015(10) 0.061(11) 0.019(10)
C51 0.124(14) 0.150(16) 0.148(18) -0.039(13) 0.089(14) 0.013(11)
C52 0.062(7) 0.065(11) 0.055(8) 0.000(8) 0.027(6) 0.000(7)
C53 0.112(15) 0.24(3) 0.107(18) 0.077(19) -0.007(13) -0.011(17)
C54 0.25(3) 0.36(5) 0.20(3) 0.16(3) -0.03(3) -0.12(4)
C55 0.040(6) 0.050(8) 0.054(8) -0.004(6) 0.019(6) 0.001(5)
C56 0.063(8) 0.088(11) 0.054(8) 0.004(8) 0.019(7) 0.002(7)
C57 0.080(8) 0.052(9) 0.096(12) -0.017(9) 0.033(8) 0.005(7)
C58 0.100(11) 0.053(11) 0.115(15) -0.036(11) 0.045(11) 0.006(8)
C59 0.078(9) 0.101(12) 0.064(9) -0.035(9) 0.028(8) 0.012(8)
C60 0.049(6) 0.068(8) 0.049(7) 0.006(6) 0.024(6) 0.010(5)
C61 0.057(6) 0.068(9) 0.049(7) -0.004(7) 0.021(6) 0.007(7)
C62 0.056(7) 0.080(10) 0.077(10) 0.011(7) 0.036(7) 0.016(6)
C63 0.077(10) 0.108(14) 0.118(15) 0.017(11) 0.052(10) 0.040(9)
C64 0.051(8) 0.18(2) 0.095(13) -0.013(13) 0.031(8) 0.009(12)
C65 0.064(9) 0.133(16) 0.154(18) -0.056(13) 0.065(11) -0.045(10)
C66 0.066(8) 0.079(10) 0.099(12) -0.028(8) 0.045(8) -0.017(7)
C67 0.057(7) 0.054(8) 0.061(8) -0.009(7) 0.035(7) -0.003(6)
C68 0.069(8) 0.048(9) 0.076(10) -0.003(7) 0.030(7) -0.007(6)
C69 0.095(10) 0.070(12) 0.112(15) -0.005(12) 0.038(11) -0.025(9)
C70 0.169(17) 0.073(14) 0.115(17) 0.012(12) 0.084(15) -0.019(12)
C71 0.190(19) 0.092(14) 0.064(11) -0.004(11) 0.052(12) -0.013(13)
C72 0.113(11) 0.066(10) 0.052(9) -0.006(8) 0.032(8) -0.005(8)
C73 0.050(6) 0.045(8) 0.039(6) -0.014(7) 0.018(5) -0.020(6)
C74 0.061(7) 0.062(10) 0.088(11) -0.016(8) 0.040(8) -0.019(6)
C75 0.075(9) 0.139(17) 0.056(10) -0.003(10) 0.032(8) -0.018(10)
C76 0.088(10) 0.125(16) 0.081(12) -0.012(11) 0.051(9) 0.003(10)
C77 0.078(9) 0.091(12) 0.092(13) -0.022(10) 0.043(9) -0.002(8)
C78 0.046(7) 0.102(12) 0.060(9) -0.019(8) 0.030(6) -0.006(7)
C79 0.037(6) 0.069(9) 0.052(7) 0.014(6) 0.017(5) 0.008(5)
C80 0.088(9) 0.041(8) 0.097(11) 0.021(8) 0.036(9) -0.013(7)
C81 0.116(12) 0.069(11) 0.122(14) 0.033(10) 0.077(11) 0.010(10)
C82 0.123(14) 0.116(15) 0.145(17) 0.090(13) 0.092(14) 0.070(12)
C83 0.074(11) 0.145(18) 0.150(19) 0.071(15) 0.043(12) 0.035(11)
C84 0.073(9) 0.094(12) 0.095(12) 0.019(9) 0.025(9) -0.006(8)
C85 0.050(7) 0.058(8) 0.062(8) 0.000(6) 0.028(6) -0.003(6)
C86 0.064(8) 0.053(9) 0.069(9) 0.002(7) 0.025(7) 0.003(6)
C87 0.097(10) 0.049(10) 0.085(11) -0.009(7) 0.042(9) -0.008(7)
C88 0.074(8) 0.060(10) 0.075(10) 0.009(8) 0.024(7) -0.014(7)
C89 0.065(7) 0.062(9) 0.083(10) -0.010(7) 0.042(7) -0.021(7)
C90 0.055(7) 0.072(10) 0.069(9) 0.003(7) 0.032(7) -0.005(6)
O1 0.112(7) 0.056(6) 0.098(8) -0.007(6) 0.057(6) -0.006(5)
O2 0.084(6) 0.056(6) 0.081(7) 0.009(5) 0.047(5) 0.000(4)
O3 0.113(7) 0.056(6) 0.079(7) -0.006(6) 0.046(6) -0.001(5)
O4 0.146(8) 0.078(8) 0.046(6) -0.008(5) 0.035(6) 0.011(6)
O5 0.206(12) 0.065(7) 0.133(11) 0.008(7) 0.108(10) 0.007(8)
O6 0.104(7) 0.077(7) 0.068(6) 0.002(5) 0.050(6) 0.012(5)
O7 0.116(8) 0.059(7) 0.102(8) 0.014(6) 0.065(7) 0.004(6)
O8 0.149(9) 0.090(8) 0.046(6) -0.001(6) 0.018(6) -0.022(7)
P1 0.0451(14) 0.047(2) 0.0487(18) 0.0009(15) 0.0264(14) 0.0002(13)
P2 0.0455(15) 0.058(2) 0.0481(18) 0.0045(16) 0.0276(14) 0.0014(14)
P3 0.0447(15) 0.052(2) 0.0485(19) -0.0083(16) 0.0216(14) 0.0002(14)
P4 0.0445(15) 0.057(2) 0.0473(19) -0.0016(16) 0.0210(14) -0.0068(14)
Pt1 0.0397(2) 0.0498(3) 0.0426(3) 0.0006(3) 0.02208(19) 0.0014(2)
Pt2 0.0409(2) 0.0644(3) 0.0457(3) -0.0040(3) 0.0231(2) -0.0079(2)
S1 0.0530(16) 0.078(2) 0.0461(19) -0.0035(18) 0.0236(14) 0.0008(16)
S2 0.0514(15) 0.072(2) 0.0551(19) 0.0056(17) 0.0327(14) 0.0027(15)
S3 0.0615(18) 0.140(4) 0.054(2) -0.004(2) 0.0288(17) -0.033(2)
S4 0.0523(16) 0.089(3) 0.0520(19) -0.0130(18) 0.0302(15) -0.0108(17)

loop_
_atom_type_symbol
_atom_type_description
_atom_type_scat_dispersion_real
_atom_type_scat_dispersion_imag
_atom_type_scat_source
C C 0.0033 0.0016 'International Tables Vol C Tables 4.2.6.8 and 6.1.1.4'
H H 0.0000 0.0000 'International Tables Vol C Tables 4.2.6.8 and 6.1.1.4'
O O 0.0106 0.0060 'International Tables Vol C Tables 4.2.6.8 and 6.1.1.4'
P P 0.1023 0.0942 'International Tables Vol C Tables 4.2.6.8 and 6.1.1.4'
Pt Pt -1.7033 8.3905 'International Tables Vol C Tables 4.2.6.8 and 6.1.1.4'
S S 0.1246 0.1234 'International Tables Vol C Tables 4.2.6.8 and 6.1.1.4'

loop_
_geom_angle_atom_site_label_1
_geom_angle_atom_site_label_2
_geom_angle_atom_site_label_3
_geom_angle
_geom_angle_site_symmetry_1
_geom_angle_site_symmetry_3
_geom_angle_publ_flag
C2 C1 S1 114.2(8) . . ?
C2 C1 H1B 108.7 . . ?
S1 C1 H1B 108.7 . . ?
C2 C1 H1A 108.7 . . ?
S1 C1 H1A 108.7 . . ?
H1B C1 H1A 107.6 . . ?
C7 C2 C1 111.0(10) . . ?
C7 C2 C3 109.3(11) . . ?
C1 C2 C3 111.0(9) . . ?
C7 C2 C4 107.6(10) . . ?
C1 C2 C4 107.3(10) . . ?
C3 C2 C4 110.6(10) . . ?
C2 C3 S2 115.9(8) . . ?
C2 C3 H3B 108.3 . . ?
S2 C3 H3B 108.3 . . ?
C2 C3 H3A 108.3 . . ?
S2 C3 H3A 108.3 . . ?
H3B C3 H3A 107.4 . . ?
O1 C4 O2 127.1(14) . . ?
O1 C4 C2 125.9(12) . . ?
O2 C4 C2 106.9(11) . . ?
O2 C5 C6 104.4(13) . . ?
O2 C5 H5A 110.9 . . ?
C6 C5 H5A 110.9 . . ?
O2 C5 H5B 110.9 . . ?
C6 C5 H5B 110.9 . . ?
H5A C5 H5B 108.9 . . ?
C5 C6 H6A 109.5 . . ?
C5 C6 H6B 109.5 . . ?
H6A C6 H6B 109.5 . . ?
C5 C6 H6C 109.5 . . ?
H6A C6 H6C 109.5 . . ?
H6B C6 H6C 109.5 . . ?
O3 C7 O4 122.9(14) . . ?
O3 C7 C2 127.9(15) . . ?
O4 C7 C2 109.3(13) . . ?
O4 C8 C9 110.3(17) . . ?
O4 C8 H8B 109.6 . . ?
C9 C8 H8B 109.6 . . ?
O4 C8 H8A 109.6 . . ?
C9 C8 H8A 109.6 . . ?
H8B C8 H8A 108.1 . . ?
C8 C9 H9C 109.5 . . ?
C8 C9 H9B 109.5 . . ?
H9C C9 H9B 109.5 . . ?
C8 C9 H9A 109.5 . . ?
H9C C9 H9A 109.5 . . ?
H9B C9 H9A 109.5 . . ?
C15 C10 C11 117.2(11) . . ?
C15 C10 P1 123.5(9) . . ?
C11 C10 P1 119.0(9) . . ?
C10 C11 C12 120.2(12) . . ?
C10 C11 H11A 119.9 . . ?
C12 C11 H11A 119.9 . . ?
C13 C12 C11 119.7(13) . . ?
C13 C12 H12A 120.1 . . ?
C11 C12 H12A 120.1 . . ?
C12 C13 C14 122.2(14) . . ?
C12 C13 H13A 118.9 . . ?
C14 C13 H13A 118.9 . . ?
C13 C14 C15 116.4(13) . . ?
C13 C14 H14A 121.8 . . ?
C15 C14 H14A 121.8 . . ?
C10 C15 C14 124.2(12) . . ?
C10 C15 H15A 117.9 . . ?
C14 C15 H15A 117.9 . . ?
C17 C16 C21 118.5(12) . . ?
C17 C16 P1 125.6(10) . . ?
C21 C16 P1 115.9(10) . . ?
C16 C17 C18 119.7(13) . . ?
C16 C17 H17A 120.1 . . ?
C18 C17 H17A 120.1 . . ?
C19 C18 C17 122.1(16) . . ?
C19 C18 H18A 118.9 . . ?
C17 C18 H18A 118.9 . . ?
C18 C19 C20 119.6(15) . . ?
C18 C19 H19A 120.2 . . ?
C20 C19 H19A 120.2 . . ?
C21 C20 C19 119.9(16) . . ?
C21 C20 H20A 120.0 . . ?
C19 C20 H20A 120.0 . . ?
C20 C21 C16 120.0(14) . . ?
C20 C21 H21A 120.0 . . ?
C16 C21 H21A 120.0 . . ?
C27 C22 C23 119.6(10) . . ?
C27 C22 P1 123.0(9) . . ?
C23 C22 P1 117.4(9) . . ?
C24 C23 C22 119.1(12) . . ?
C24 C23 H23A 120.5 . . ?
C22 C23 H23A 120.5 . . ?
C25 C24 C23 120.7(14) . . ?
C25 C24 H24A 119.7 . . ?
C23 C24 H24A 119.7 . . ?
C24 C25 C26 121.0(14) . . ?
C24 C25 H25A 119.5 . . ?
C26 C25 H25A 119.5 . . ?
C25 C26 C27 119.7(14) . . ?
C25 C26 H26A 120.1 . . ?
C27 C26 H26A 120.1 . . ?
C22 C27 C26 119.8(12) . . ?
C22 C27 H27A 120.1 . . ?
C26 C27 H27A 120.1 . . ?
C33 C28 C29 119.1(13) . . ?
C33 C28 P2 122.9(10) . . ?
C29 C28 P2 118.0(10) . . ?
C28 C29 C30 121.1(13) . . ?
C28 C29 H29A 119.4 . . ?
C30 C29 H29A 119.4 . . ?
C31 C30 C29 117.5(14) . . ?
C31 C30 H30A 121.2 . . ?
C29 C30 H30A 121.2 . . ?
C32 C31 C30 120.6(15) . . ?
C32 C31 H31A 119.7 . . ?
C30 C31 H31A 119.7 . . ?
C31 C32 C33 121.8(14) . . ?
C31 C32 H32A 119.1 . . ?
C33 C32 H32A 119.1 . . ?
C28 C33 C32 119.6(14) . . ?
C28 C33 H33A 120.2 . . ?
C32 C33 H33A 120.2 . . ?
C35 C34 C39 116.8(12) . . ?
C35 C34 P2 117.6(10) . . ?
C39 C34 P2 125.5(10) . . ?
C34 C35 C36 119.7(14) . . ?
C34 C35 H35A 120.1 . . ?
C36 C35 H35A 120.1 . . ?
C37 C36 C35 122.2(16) . . ?
C37 C36 H36A 118.9 . . ?
C35 C36 H36A 118.9 . . ?
C38 C37 C36 118.1(17) . . ?
C38 C37 H37A 120.9 . . ?
C36 C37 H37A 120.9 . . ?
C37 C38 C39 123.0(17) . . ?
C37 C38 H38A 118.5 . . ?
C39 C38 H38A 118.5 . . ?
C34 C39 C38 120.1(14) . . ?
C34 C39 H39A 120.0 . . ?
C38 C39 H39A 120.0 . . ?
C45 C40 C41 117.2(11) . . ?
C45 C40 P2 121.1(9) . . ?
C41 C40 P2 121.7(9) . . ?
C42 C41 C40 121.3(11) . . ?
C42 C41 H41A 119.4 . . ?
C40 C41 H41A 119.4 . . ?
C41 C42 C43 120.6(12) . . ?
C41 C42 H42A 119.7 . . ?
C43 C42 H42A 119.7 . . ?
C42 C43 C44 119.4(13) . . ?
C42 C43 H43A 120.3 . . ?
C44 C43 H43A 120.3 . . ?
C45 C44 C43 119.9(12) . . ?
C45 C44 H44A 120.0 . . ?
C43 C44 H44A 120.0 . . ?
C44 C45 C40 121.5(12) . . ?
C44 C45 H45A 119.3 . . ?
C40 C45 H45A 119.3 . . ?
C47 C46 S3 113.7(9) . . ?
C47 C46 H46B 108.8 . . ?
S3 C46 H46B 108.8 . . ?
C47 C46 H46A 108.8 . . ?
S3 C46 H46A 108.8 . . ?
H46B C46 H46A 107.7 . . ?
C48 C47 C52 112.2(11) . . ?
C48 C47 C49 107.1(11) . . ?
C52 C47 C49 109.9(11) . . ?
C48 C47 C46 107.9(10) . . ?
C52 C47 C46 112.6(11) . . ?
C49 C47 C46 107.0(12) . . ?
C47 C48 S4 121.6(9) . . ?
C47 C48 H48B 106.9 . . ?
S4 C48 H48B 106.9 . . ?
C47 C48 H48A 106.9 . . ?
S4 C48 H48A 106.9 . . ?
H48B C48 H48A 106.7 . . ?
O5 C49 O6 123.8(15) . . ?
O5 C49 C47 127.8(15) . . ?
O6 C49 C47 108.3(12) . . ?
C51 C50 O6 111.4(14) . . ?
C51 C50 H50A 109.4 . . ?
O6 C50 H50A 109.4 . . ?
C51 C50 H50B 109.4 . . ?
O6 C50 H50B 109.4 . . ?
H50A C50 H50B 108.0 . . ?
C50 C51 H51A 109.5 . . ?
C50 C51 H51B 109.5 . . ?
H51A C51 H51B 109.5 . . ?
C50 C51 H51C 109.5 . . ?
H51A C51 H51C 109.5 . . ?
H51B C51 H51C 109.5 . . ?
O7 C52 O8 127.8(14) . . ?
O7 C52 C47 124.6(14) . . ?
O8 C52 C47 107.6(13) . . ?
C54 C53 O8 120(2) . . ?
C54 C53 H53B 107.4 . . ?
O8 C53 H53B 107.4 . . ?
C54 C53 H53A 107.4 . . ?
O8 C53 H53A 107.4 . . ?
H53B C53 H53A 107.0 . . ?
C53 C54 H54A 109.5 . . ?
C53 C54 H54B 109.5 . . ?
H54A C54 H54B 109.5 . . ?
C53 C54 H54C 109.5 . . ?
H54A C54 H54C 109.5 . . ?
H54B C54 H54C 109.5 . . ?
C56 C55 C60 117.5(11) . . ?
C56 C55 P3 117.4(10) . . ?
C60 C55 P3 125.1(9) . . ?
C57 C56 C55 121.3(14) . . ?
C57 C56 H56A 119.4 . . ?
C55 C56 H56A 119.4 . . ?
C58 C57 C56 123.6(16) . . ?
C58 C57 H57A 118.2 . . ?
C56 C57 H57A 118.2 . . ?
C57 C58 C59 116.1(15) . . ?
C57 C58 H58A 122.0 . . ?
C59 C58 H58A 122.0 . . ?
C58 C59 C60 124.2(14) . . ?
C58 C59 H59A 117.9 . . ?
C60 C59 H59A 117.9 . . ?
C59 C60 C55 117.2(12) . . ?
C59 C60 H60A 121.4 . . ?
C55 C60 H60A 121.4 . . ?
C66 C61 C62 118.6(11) . . ?
C66 C61 P3 122.8(10) . . ?
C62 C61 P3 118.5(10) . . ?
C63 C62 C61 119.3(13) . . ?
C63 C62 H62A 120.4 . . ?
C61 C62 H62A 120.4 . . ?
C64 C63 C62 120.3(14) . . ?
C64 C63 H63A 119.8 . . ?
C62 C63 H63A 119.8 . . ?
C65 C64 C63 121.8(15) . . ?
C65 C64 H64A 119.1 . . ?
C63 C64 H64A 119.1 . . ?
C64 C65 C66 119.4(16) . . ?
C64 C65 H65A 120.3 . . ?
C66 C65 H65A 120.3 . . ?
C61 C66 C65 120.6(14) . . ?
C61 C66 H66A 119.7 . . ?
C65 C66 H66A 119.7 . . ?
C68 C67 C72 119.0(13) . . ?
C68 C67 P3 119.2(11) . . ?
C72 C67 P3 121.7(10) . . ?
C67 C68 C69 119.7(14) . . ?
C67 C68 H68A 120.1 . . ?
C69 C68 H68A 120.1 . . ?
C70 C69 C68 119.5(15) . . ?
C70 C69 H69A 120.2 . . ?
C68 C69 H69A 120.2 . . ?
C69 C70 C71 121.5(17) . . ?
C69 C70 H70A 119.3 . . ?
C71 C70 H70A 119.3 . . ?
C72 C71 C70 120.7(17) . . ?
C72 C71 H71A 119.7 . . ?
C70 C71 H71A 119.7 . . ?
C71 C72 C67 119.5(14) . . ?
C71 C72 H72A 120.2 . . ?
C67 C72 H72A 120.2 . . ?
C74 C73 C78 117.7(12) . . ?
C74 C73 P4 120.3(11) . . ?
C78 C73 P4 122.0(10) . . ?
C73 C74 C75 121.5(14) . . ?
C73 C74 H74A 119.3 . . ?
C75 C74 H74A 119.3 . . ?
C76 C75 C74 118.0(17) . . ?
C76 C75 H75A 121.0 . . ?
C74 C75 H75A 121.0 . . ?
C75 C76 C77 122.9(17) . . ?
C75 C76 H76A 118.6 . . ?
C77 C76 H76A 118.6 . . ?
C76 C77 C78 119.0(15) . . ?
C76 C77 H77A 120.5 . . ?
C78 C77 H77A 120.5 . . ?
C77 C78 C73 120.9(14) . . ?
C77 C78 H78A 119.6 . . ?
C73 C78 H78A 119.6 . . ?
C84 C79 C80 118.8(12) . . ?
C84 C79 P4 123.3(10) . . ?
C80 C79 P4 117.9(9) . . ?
C81 C80 C79 119.8(14) . . ?
C81 C80 H80A 120.1 . . ?
C79 C80 H80A 120.1 . . ?
C82 C81 C80 123.7(15) . . ?
C82 C81 H81A 118.1 . . ?
C80 C81 H81A 118.1 . . ?
C81 C82 C83 117.3(15) . . ?
C81 C82 H82A 121.4 . . ?
C83 C82 H82A 121.4 . . ?
C82 C83 C84 119.6(16) . . ?
C82 C83 H83A 120.2 . . ?
C84 C83 H83A 120.2 . . ?
C79 C84 C83 120.7(14) . . ?
C79 C84 H84A 119.7 . . ?
C83 C84 H84A 119.7 . . ?
C86 C85 C90 119.1(12) . . ?
C86 C85 P4 121.1(9) . . ?
C90 C85 P4 119.8(9) . . ?
C85 C86 C87 121.1(13) . . ?
C85 C86 H86A 119.5 . . ?
C87 C86 H86A 119.5 . . ?
C86 C87 C88 118.2(12) . . ?
C86 C87 H87A 120.9 . . ?
C88 C87 H87A 120.9 . . ?
C89 C88 C87 121.5(13) . . ?
C89 C88 H88A 119.3 . . ?
C87 C88 H88A 119.3 . . ?
C88 C89 C90 120.6(12) . . ?
C88 C89 H89A 119.7 . . ?
C90 C89 H89A 119.7 . . ?
C85 C90 C89 119.4(12) . . ?
C85 C90 H90A 120.3 . . ?
C89 C90 H90A 120.3 . . ?
C92 C91 C96 120.0 . . ?
C92 C91 H91 120.0 . . ?
C96 C91 H91 120.0 . . ?
C91 C92 C93 120.0 . . ?
C91 C92 H92 120.0 . . ?
C93 C92 H92 120.0 . . ?
C94 C93 C92 120.0 . . ?
C94 C93 H93 120.0 . . ?
C92 C93 H93 120.0 . . ?
C93 C94 C95 120.0 . . ?
C93 C94 H94 120.0 . . ?
C95 C94 H94 120.0 . . ?
C96 C95 C94 120.0 . . ?
C96 C95 H95 120.0 . . ?
C94 C95 H95 120.0 . . ?
C95 C96 C91 120.0 . . ?
C95 C96 H96 120.0 . . ?
C91 C96 H96 120.0 . . ?
C4 O2 C5 113.4(11) . . ?
C7 O4 C8 118.7(13) . . ?
C49 O6 C50 118.3(12) . . ?
C52 O8 C53 115.0(16) . . ?
C10 P1 C22 99.9(5) . . ?
C10 P1 C16 107.5(6) . . ?
C22 P1 C16 102.0(5) . . ?
C10 P1 Pt1 115.5(4) . . ?
C22 P1 Pt1 118.5(4) . . ?
C16 P1 Pt1 111.9(4) . . ?
C34 P2 C40 107.7(5) . . ?
C34 P2 C28 101.7(5) . . ?
C40 P2 C28 100.0(5) . . ?
C34 P2 Pt1 111.4(4) . . ?
C40 P2 Pt1 112.0(4) . . ?
C28 P2 Pt1 122.6(3) . . ?
C67 P3 C55 111.0(6) . . ?
C67 P3 C61 100.8(6) . . ?
C55 P3 C61 102.1(5) . . ?
C67 P3 Pt2 114.3(4) . . ?
C55 P3 Pt2 111.8(4) . . ?
C61 P3 Pt2 115.7(4) . . ?
C73 P4 C79 99.6(6) . . ?
C73 P4 C85 100.8(6) . . ?
C79 P4 C85 108.6(5) . . ?
C73 P4 Pt2 120.6(3) . . ?
C79 P4 Pt2 110.7(4) . . ?
C85 P4 Pt2 114.9(4) . . ?
P1 Pt1 P2 100.44(11) . . ?
P1 Pt1 S2 87.54(11) . . ?
P2 Pt1 S2 170.69(12) . . ?
P1 Pt1 S1 177.25(11) . . ?
P2 Pt1 S1 81.58(11) . . ?
S2 Pt1 S1 90.29(11) . . ?
P3 Pt2 P4 97.77(11) . . ?
P3 Pt2 S4 88.62(11) . . ?
P4 Pt2 S4 173.36(13) . . ?
P3 Pt2 S3 178.32(13) . . ?
P4 Pt2 S3 83.56(12) . . ?
S4 Pt2 S3 90.08(12) . . ?
C1 S1 Pt1 101.2(4) . . ?
C3 S2 Pt1 107.4(3) . . ?
C46 S3 Pt2 103.2(5) . . ?
C48 S4 Pt2 107.6(4) . . ?

loop_
_geom_bond_atom_site_label_1
_geom_bond_atom_site_label_2
_geom_bond_distance
_geom_bond_site_symmetry_2
_geom_bond_publ_flag
C1 C2 1.523(13) . ?
C1 S1 1.851(12) . ?
C1 H1B 0.9700 . ?
C1 H1A 0.9700 . ?
C2 C7 1.510(18) . ?
C2 C3 1.538(16) . ?
C2 C4 1.554(18) . ?
C3 S2 1.780(11) . ?
C3 H3B 0.9700 . ?
C3 H3A 0.9700 . ?
C4 O1 1.167(14) . ?
C4 O2 1.349(14) . ?
C5 O2 1.448(14) . ?
C5 C6 1.51(2) . ?
C5 H5A 0.9700 . ?
C5 H5B 0.9700 . ?
C6 H6A 0.9600 . ?
C6 H6B 0.9600 . ?
C6 H6C 0.9600 . ?
C7 O3 1.178(14) . ?
C7 O4 1.340(16) . ?
C8 O4 1.442(16) . ?
C8 C9 1.49(3) . ?
C8 H8B 0.9700 . ?
C8 H8A 0.9700 . ?
C9 H9C 0.9600 . ?
C9 H9B 0.9600 . ?
C9 H9A 0.9600 . ?
C10 C15 1.360(15) . ?
C10 C11 1.381(15) . ?
C10 P1 1.829(12) . ?
C11 C12 1.388(17) . ?
C11 H11A 0.9300 . ?
C12 C13 1.347(19) . ?
C12 H12A 0.9300 . ?
C13 C14 1.370(18) . ?
C13 H13A 0.9300 . ?
C14 C15 1.376(16) . ?
C14 H14A 0.9300 . ?
C15 H15A 0.9300 . ?
C16 C17 1.352(16) . ?
C16 C21 1.411(16) . ?
C16 P1 1.844(12) . ?
C17 C18 1.386(17) . ?
C17 H17A 0.9300 . ?
C18 C19 1.323(19) . ?
C18 H18A 0.9300 . ?
C19 C20 1.37(2) . ?
C19 H19A 0.9300 . ?
C20 C21 1.369(17) . ?
C20 H20A 0.9300 . ?
C21 H21A 0.9300 . ?
C22 C27 1.355(15) . ?
C22 C23 1.400(15) . ?
C22 P1 1.841(10) . ?
C23 C24 1.388(16) . ?
C23 H23A 0.9300 . ?
C24 C25 1.33(2) . ?
C24 H24A 0.9300 . ?
C25 C26 1.36(2) . ?
C25 H25A 0.9300 . ?
C26 C27 1.399(16) . ?
C26 H26A 0.9300 . ?
C27 H27A 0.9300 . ?
C28 C33 1.383(16) . ?
C28 C29 1.388(17) . ?
C28 P2 1.840(13) . ?
C29 C30 1.435(18) . ?
C29 H29A 0.9300 . ?
C30 C31 1.38(2) . ?
C30 H30A 0.9300 . ?
C31 C32 1.37(2) . ?
C31 H31A 0.9300 . ?
C32 C33 1.386(19) . ?
C32 H32A 0.9300 . ?
C33 H33A 0.9300 . ?
C34 C35 1.357(17) . ?
C34 C39 1.375(16) . ?
C34 P2 1.818(12) . ?
C35 C36 1.392(19) . ?
C35 H35A 0.9300 . ?
C36 C37 1.34(2) . ?
C36 H36A 0.9300 . ?
C37 C38 1.28(2) . ?
C37 H37A 0.9300 . ?
C38 C39 1.391(19) . ?
C38 H38A 0.9300 . ?
C39 H39A 0.9300 . ?
C40 C45 1.392(14) . ?
C40 C41 1.400(16) . ?
C40 P2 1.836(12) . ?
C41 C42 1.362(16) . ?
C41 H41A 0.9300 . ?
C42 C43 1.377(17) . ?
C42 H42A 0.9300 . ?
C43 C44 1.385(17) . ?
C43 H43A 0.9300 . ?
C44 C45 1.372(15) . ?
C44 H44A 0.9300 . ?
C45 H45A 0.9300 . ?
C46 C47 1.559(16) . ?
C46 S3 1.797(14) . ?
C46 H46B 0.9700 . ?
C46 H46A 0.9700 . ?
C47 C48 1.531(17) . ?
C47 C52 1.534(19) . ?
C47 C49 1.56(2) . ?
C48 S4 1.765(12) . ?
C48 H48B 0.9700 . ?
C48 H48A 0.9700 . ?
C49 O5 1.169(14) . ?
C49 O6 1.336(16) . ?
C50 C51 1.43(2) . ?
C50 O6 1.488(15) . ?
C50 H50A 0.9700 . ?
C50 H50B 0.9700 . ?
C51 H51A 0.9600 . ?
C51 H51B 0.9600 . ?
C51 H51C 0.9600 . ?
C52 O7 1.157(15) . ?
C52 O8 1.323(16) . ?
C53 C54 1.21(3) . ?
C53 O8 1.44(2) . ?
C53 H53B 0.9700 . ?
C53 H53A 0.9700 . ?
C54 H54A 0.9600 . ?
C54 H54B 0.9600 . ?
C54 H54C 0.9600 . ?
C55 C56 1.401(16) . ?
C55 C60 1.416(15) . ?
C55 P3 1.814(12) . ?
C56 C57 1.351(17) . ?
C56 H56A 0.9300 . ?
C57 C58 1.35(2) . ?
C57 H57A 0.9300 . ?
C58 C59 1.38(2) . ?
C58 H58A 0.9300 . ?
C59 C60 1.396(16) . ?
C59 H59A 0.9300 . ?
C60 H60A 0.9300 . ?
C61 C66 1.371(16) . ?
C61 C62 1.414(15) . ?
C61 P3 1.839(11) . ?
C62 C63 1.382(18) . ?
C62 H62A 0.9300 . ?
C63 C64 1.37(2) . ?
C63 H63A 0.9300 . ?
C64 C65 1.33(2) . ?
C64 H64A 0.9300 . ?
C65 C66 1.416(17) . ?
C65 H65A 0.9300 . ?
C66 H66A 0.9300 . ?
C67 C68 1.369(16) . ?
C67 C72 1.429(17) . ?
C67 P3 1.797(13) . ?
C68 C69 1.41(2) . ?
C68 H68A 0.9300 . ?
C69 C70 1.35(2) . ?
C69 H69A 0.9300 . ?
C70 C71 1.37(2) . ?
C70 H70A 0.9300 . ?
C71 C72 1.36(2) . ?
C71 H71A 0.9300 . ?
C72 H72A 0.9300 . ?
C73 C74 1.381(18) . ?
C73 C78 1.399(16) . ?
C73 P4 1.837(12) . ?
C74 C75 1.417(19) . ?
C74 H74A 0.9300 . ?
C75 C76 1.34(2) . ?
C75 H75A 0.9300 . ?
C76 C77 1.37(2) . ?
C76 H76A 0.9300 . ?
C77 C78 1.385(19) . ?
C77 H77A 0.9300 . ?
C78 H78A 0.9300 . ?
C79 C84 1.343(16) . ?
C79 C80 1.361(15) . ?
C79 P4 1.842(11) . ?
C80 C81 1.351(17) . ?
C80 H80A 0.9300 . ?
C81 C82 1.33(2) . ?
C81 H81A 0.9300 . ?
C82 C83 1.38(2) . ?
C82 H82A 0.9300 . ?
C83 C84 1.396(19) . ?
C83 H83A 0.9300 . ?
C84 H84A 0.9300 . ?
C85 C86 1.369(16) . ?
C85 C90 1.387(14) . ?
C85 P4 1.846(12) . ?
C86 C87 1.386(16) . ?
C86 H86A 0.9300 . ?
C87 C88 1.399(18) . ?
C87 H87A 0.9300 . ?
C88 C89 1.314(17) . ?
C88 H88A 0.9300 . ?
C89 C90 1.404(15) . ?
C89 H89A 0.9300 . ?
C90 H90A 0.9300 . ?
C91 C92 1.3900 . ?
C91 C96 1.3900 . ?
C91 H91 0.9300 . ?
C92 C93 1.3900 . ?
C92 H92 0.9300 . ?
C93 C94 1.3900 . ?
C93 H93 0.9300 . ?
C94 C95 1.3900 . ?
C94 H94 0.9300 . ?
C95 C96 1.3900 . ?
C95 H95 0.9300 . ?
C96 H96 0.9300 . ?
P1 Pt1 2.287(3) . ?
P2 Pt1 2.294(3) . ?
P3 Pt2 2.292(3) . ?
P4 Pt2 2.296(3) . ?
Pt1 S2 2.341(3) . ?
Pt1 S1 2.348(3) . ?
Pt2 S4 2.326(3) . ?
Pt2 S3 2.352(4) . ?
